data_2019832
loop_
_publ_author_name
'Awasabisah, Dennis'
'Powell, Douglas R.'
'Richter-Addo, George B.'

_publ_section_title
;
 Crystal structure of
 chlorido{5,10,15,20-tetrakis[2-(2,2-dimethylpropanamido)phenyl]porphyrinato-\k4N}iron(III)
;
_journal_issue 2
_journal_name_full 'Acta Crystallographica Section E Crystallographic Communications'
_journal_page_first m42
_journal_paper_doi 10.1107/S205698901500153X
_journal_volume 71
_journal_year 2015
_chemical_formula_iupac '[Fe (C64 H64 N8 O4) Cl]'
_chemical_formula_moiety 'C64 H64 Cl Fe N8 O4'
_chemical_formula_sum 'C64 H64 Cl Fe N8 O4'
_chemical_formula_weight 1100.53
_chemical_name_systematic
Chlorido{5,10,15,20-tetrakis[2-(2,2-dimethylpropanamido)phenyl]porphyrinato-\k^4^<i>N</i>}iron(III)
_space_group_crystal_system monoclinic
_space_group_IT_number 14
_space_group_name_Hall '-P 2yn'
_space_group_name_H-M_alt 'P 1 21/n 1'
_symmetry_space_group_name_Hall '-P 2yn'
_symmetry_space_group_name_H-M 'P 1 21/n 1'
_atom_sites_solution_hydrogens geom
_atom_sites_solution_primary direct
_atom_sites_solution_secondary difmap
_audit_creation_method SHELXL-2014/7
_cell_angle_alpha 90
_cell_angle_beta 110.570(4)
_cell_angle_gamma 90
_cell_formula_units_Z 4
_cell_length_a 17.763(3)
_cell_length_b 17.652(3)
_cell_length_c 20.145(4)
_cell_measurement_reflns_used 5492
_cell_measurement_temperature 100(2)
_cell_measurement_theta_max 23.82
_cell_measurement_theta_min 2.16
_cell_volume 5913.8(18)
_computing_cell_refinement
;
SAINT (Bruker, 2007)
;
_computing_data_collection
;
SMART (Bruker, 2007)
;
_computing_data_reduction
;
SAINT (Bruker, 2007)
;
_computing_molecular_graphics
;
XP in SHELXTL (Sheldrick, 2008)
;
_computing_publication_material
;
SHELXL2014 (Sheldrick, 2015)
;
_computing_structure_refinement
;
SHELXL2014 (Sheldrick, 2015)
;
_computing_structure_solution
;
SHELXS97 (Sheldrick, 2008)
;
_diffrn_ambient_temperature 100(2)
_diffrn_measured_fraction_theta_full 0.991
_diffrn_measured_fraction_theta_max 0.952
_diffrn_measurement_device_type 'Bruker APEX CCD'
_diffrn_measurement_method '\f and \w scans'
_diffrn_radiation_type MoK\a
_diffrn_radiation_wavelength 0.71073
_diffrn_reflns_av_R_equivalents 0.0773
_diffrn_reflns_limit_h_max 19
_diffrn_reflns_limit_h_min -21
_diffrn_reflns_limit_k_max 21
_diffrn_reflns_limit_k_min 0
_diffrn_reflns_limit_l_max 24
_diffrn_reflns_limit_l_min 0
_diffrn_reflns_number 69995
_diffrn_reflns_theta_full 25.242
_diffrn_reflns_theta_max 25.949
_diffrn_reflns_theta_min 1.682
_exptl_absorpt_coefficient_mu 0.354
_exptl_absorpt_correction_T_max 0.962
_exptl_absorpt_correction_T_min 0.869
_exptl_absorpt_correction_type multi-scan
_exptl_absorpt_process_details
;
(SADABS; Bruker, 2002)
;
_exptl_crystal_colour black
_exptl_crystal_density_diffrn 1.236
_exptl_crystal_description plate
_exptl_crystal_F_000 2316
_exptl_crystal_size_max 0.410
_exptl_crystal_size_mid 0.240
_exptl_crystal_size_min 0.110
_refine_diff_density_max 1.246
_refine_diff_density_min -0.450
_refine_ls_extinction_method none
_refine_ls_goodness_of_fit_ref 1.012
_refine_ls_hydrogen_treatment constr
_refine_ls_matrix_type full
_refine_ls_number_parameters 788
_refine_ls_number_reflns 18970
_refine_ls_number_restraints 279
_refine_ls_restrained_S_all 1.026
_refine_ls_R_factor_all 0.1693
_refine_ls_R_factor_gt 0.0923
_refine_ls_shift/su_max 0.005
_refine_ls_shift/su_mean 0.000
_refine_ls_structure_factor_coef Fsqd
_refine_ls_weighting_details 'w=1/[\s^2^(Fo^2^)+(0.1500P)^2^] where P=(Fo^2^+2Fc^2^)/3'
_refine_ls_weighting_scheme calc
_refine_ls_wR_factor_gt 0.2449
_refine_ls_wR_factor_ref 0.2798
_reflns_number_gt 9442
_reflns_number_total 18970
_reflns_threshold_expression I>2\s(I)
_cod_data_source_file tk5357sup1.cf
_cod_data_source_block I
_cod_database_code 2019832
_cod_database_fobs_code 2019832
_shelx_space_group_comment
;
The symmetry employed for this shelxl refinement is uniquely defined
by the following loop, which should always be used as a source of
symmetry information in preference to the above space-group names.
They are only intended as comments.
;
_shelx_estimated_absorpt_t_min 0.869
_shelx_estimated_absorpt_t_max 0.962

loop_
_space_group_symop_operation_xyz
'x, y, z'
'-x+1/2, y+1/2, -z+1/2'
'-x, -y, -z'
'x-1/2, -y-1/2, z-1/2'

loop_
_atom_site_type_symbol
_atom_site_label
_atom_site_fract_x
_atom_site_fract_y
_atom_site_fract_z
_atom_site_U_iso_or_equiv
_atom_site_adp_type
_atom_site_calc_flag
_atom_site_occupancy
_atom_site_disorder_assembly
_atom_site_disorder_group
Fe Fe1 0.28128(5) 0.24482(5) 0.58789(6) 0.0518(3) Uani d 1 . .
Cl Cl1 0.24722(12) 0.24555(12) 0.47072(11) 0.0795(6) Uani d 1 . .
O O1 0.5890(4) 0.3629(3) 0.4317(4) 0.101(2) Uani d 1 . .
O O2 0.3379(3) -0.1138(3) 0.4215(3) 0.0749(17) Uani d 1 . .
O O3 -0.1459(3) 0.1483(3) 0.3801(3) 0.0772(17) Uani d 1 . .
O O4 0.1158(3) 0.6157(3) 0.4189(3) 0.0829(17) Uani d 1 . .
N N1 0.3581(3) 0.3363(3) 0.6157(3) 0.0481(15) Uani d 1 . .
N N2 0.3815(3) 0.1779(3) 0.6188(3) 0.0492(15) Uani d 1 . .
N N3 0.2198(3) 0.1531(3) 0.6065(3) 0.0459(15) Uani d 1 . .
N N4 0.1959(3) 0.3119(3) 0.6070(3) 0.0461(14) Uani d 1 . .
N N5 0.5293(4) 0.3116(4) 0.5038(5) 0.080(2) Uani d 1 . .
H H5N 0.4833 0.2926 0.5032 0.096 Uiso calc 1 . .
N N6 0.3134(3) -0.0315(3) 0.4977(4) 0.0672(19) Uani d 1 . .
H H6N 0.2970 0.0153 0.4996 0.081 Uiso calc 1 . .
N N7 -0.0328(3) 0.1885(3) 0.4671(4) 0.0624(17) Uani d 1 . .
H H7N 0.0168 0.2031 0.4745 0.075 Uiso calc 1 . .
N N8 0.1891(4) 0.5272(3) 0.4954(4) 0.0695(19) Uani d 1 . .
H H8N 0.2090 0.4814 0.4968 0.083 Uiso calc 1 . .
C C1 0.3360(4) 0.4114(3) 0.6154(4) 0.0470(18) Uani d 1 . .
C C2 0.4011(4) 0.4596(4) 0.6177(4) 0.063(2) Uani d 1 . .
H H2 0.4004 0.5135 0.6174 0.076 Uiso calc 1 . .
C C3 0.4639(4) 0.4154(3) 0.6202(4) 0.065(2) Uani d 1 . .
H H3 0.5159 0.4317 0.6229 0.078 Uiso calc 1 . .
C C4 0.4360(4) 0.3372(3) 0.6180(4) 0.059(2) Uani d 1 . .
C C5 0.4847(4) 0.2743(3) 0.6208(4) 0.054(2) Uani d 1 . .
C C6 0.4583(4) 0.1992(3) 0.6222(4) 0.0494(18) Uani d 1 . .
C C7 0.5074(4) 0.1332(3) 0.6258(4) 0.060(2) Uani d 1 . .
H H7 0.5615 0.1327 0.6273 0.072 Uiso calc 1 . .
C C8 0.4617(4) 0.0720(4) 0.6265(4) 0.058(2) Uani d 1 . .
H H8 0.4781 0.0205 0.6296 0.070 Uiso calc 1 . .
C C9 0.3844(4) 0.0992(3) 0.6216(4) 0.0451(17) Uani d 1 . .
C C10 0.3208(4) 0.0526(3) 0.6185(4) 0.0504(19) Uani d 1 . .
C C11 0.2430(4) 0.0783(3) 0.6108(4) 0.0466(18) Uani d 1 . .
C C12 0.1769(4) 0.0300(4) 0.6064(4) 0.057(2) Uani d 1 . .
H H12 0.1773 -0.0238 0.6071 0.068 Uiso calc 1 . .
C C13 0.1142(4) 0.0750(3) 0.6010(4) 0.056(2) Uani d 1 . .
H H13 0.0623 0.0583 0.5983 0.067 Uiso calc 1 . .
C C14 0.1383(4) 0.1522(4) 0.6002(4) 0.0510(19) Uani d 1 . .
C C15 0.0918(4) 0.2151(4) 0.5979(4) 0.0476(18) Uani d 1 . .
C C16 0.1186(4) 0.2891(3) 0.6015(4) 0.0500(19) Uani d 1 . .
C C17 0.0720(4) 0.3562(4) 0.6020(4) 0.065(2) Uani d 1 . .
H H17 0.0172 0.3569 0.5982 0.078 Uiso calc 1 . .
C C18 0.1189(4) 0.4168(4) 0.6086(4) 0.064(2) Uani d 1 . .
H H18 0.1040 0.4681 0.6112 0.077 Uiso calc 1 . .
C C19 0.1968(4) 0.3895(3) 0.6112(4) 0.0523(19) Uani d 1 . .
C C20 0.2623(4) 0.4376(3) 0.6168(4) 0.0529(19) Uani d 1 . .
C C21 0.5717(4) 0.2871(4) 0.6281(5) 0.063(2) Uani d 1 . .
C C22 0.6307(5) 0.2797(4) 0.6937(5) 0.076(3) Uani d 1 . .
H H22 0.6167 0.2645 0.7331 0.091 Uiso calc 1 . .
C C23 0.7124(5) 0.2945(4) 0.7030(6) 0.084(3) Uani d 1 . .
H H23 0.7538 0.2902 0.7481 0.100 Uiso calc 1 . .
C C24 0.7288(5) 0.3154(4) 0.6437(6) 0.085(3) Uani d 1 . .
H H24 0.7831 0.3260 0.6491 0.102 Uiso calc 1 . .
C C25 0.6720(5) 0.3218(4) 0.5778(6) 0.078(3) Uani d 1 . .
H H25 0.6867 0.3361 0.5386 0.093 Uiso calc 1 . .
C C26 0.5915(5) 0.3069(4) 0.5689(6) 0.069(2) Uani d 1 . .
C C27 0.5277(6) 0.3408(4) 0.4410(6) 0.094(3) Uani d 1 . .
C C28 0.4473(6) 0.3423(4) 0.3827(5) 0.107(3) Uani d 1 . .
C C29 0.4548(7) 0.3817(7) 0.3172(5) 0.108(4) Uani d 0.759(13) A 1
H H29A 0.4021 0.3827 0.2791 0.162 Uiso calc 0.759(13) A 1
H H29B 0.4739 0.4338 0.3296 0.162 Uiso calc 0.759(13) A 1
H H29C 0.4931 0.3540 0.3013 0.162 Uiso calc 0.759(13) A 1
C C30 0.3895(6) 0.3901(8) 0.4075(6) 0.126(4) Uani d 0.759(13) A 1
H H30A 0.3365 0.3917 0.3699 0.189 Uiso calc 0.759(13) A 1
H H30B 0.3847 0.3673 0.4502 0.189 Uiso calc 0.759(13) A 1
H H30C 0.4106 0.4418 0.4183 0.189 Uiso calc 0.759(13) A 1
C C31 0.4144(7) 0.2624(5) 0.3636(7) 0.135(4) Uani d 0.759(13) A 1
H H31A 0.3619 0.2648 0.3253 0.203 Uiso calc 0.759(13) A 1
H H31B 0.4517 0.2327 0.3478 0.203 Uiso calc 0.759(13) A 1
H H31C 0.4085 0.2382 0.4053 0.203 Uiso calc 0.759(13) A 1
C C29' 0.4340(13) 0.4169(10) 0.3415(14) 0.119(5) Uani d 0.241(13) A 2
H H29D 0.3811 0.4162 0.3037 0.179 Uiso calc 0.241(13) A 2
H H29E 0.4367 0.4592 0.3737 0.179 Uiso calc 0.241(13) A 2
H H29F 0.4758 0.4230 0.3205 0.179 Uiso calc 0.241(13) A 2
C C30' 0.3798(7) 0.330(2) 0.4128(10) 0.125(4) Uani d 0.241(13) A 2
H H30D 0.3276 0.3316 0.3740 0.187 Uiso calc 0.241(13) A 2
H H30E 0.3869 0.2814 0.4369 0.187 Uiso calc 0.241(13) A 2
H H30F 0.3818 0.3710 0.4467 0.187 Uiso calc 0.241(13) A 2
C C31' 0.4430(13) 0.2764(14) 0.3310(12) 0.118(5) Uani d 0.241(13) A 2
H H31D 0.3905 0.2769 0.2926 0.177 Uiso calc 0.241(13) A 2
H H31E 0.4856 0.2823 0.3111 0.177 Uiso calc 0.241(13) A 2
H H31F 0.4500 0.2282 0.3566 0.177 Uiso calc 0.241(13) A 2
C C32 0.3354(4) -0.0323(4) 0.6227(4) 0.0540(19) Uani d 1 . .
C C33 0.3485(4) -0.0700(4) 0.6847(5) 0.067(2) Uani d 1 . .
H H33 0.3467 -0.0433 0.7251 0.080 Uiso calc 1 . .
C C34 0.3646(4) -0.1474(4) 0.6894(5) 0.074(2) Uani d 1 . .
H H34 0.3747 -0.1732 0.7330 0.089 Uiso calc 1 . .
C C35 0.3660(4) -0.1858(4) 0.6316(5) 0.071(3) Uani d 1 . .
H H35 0.3779 -0.2385 0.6354 0.085 Uiso calc 1 . .
C C36 0.3503(4) -0.1501(4) 0.5671(5) 0.065(2) Uani d 1 . .
H H36 0.3509 -0.1778 0.5268 0.078 Uiso calc 1 . .
C C37 0.3334(4) -0.0706(4) 0.5620(5) 0.059(2) Uani d 1 . .
C C38 0.3143(4) -0.0517(4) 0.4325(5) 0.062(2) Uani d 1 . .
C C39 0.2854(3) 0.0083(4) 0.3748(4) 0.083(2) Uani d 1 . .
C C40 0.3472(5) 0.0736(4) 0.3936(5) 0.094(3) Uani d 0.894(9) B 1
H H40A 0.3297 0.1129 0.3570 0.140 Uiso calc 0.894(9) B 1
H H40B 0.3514 0.0952 0.4396 0.140 Uiso calc 0.894(9) B 1
H H40C 0.3998 0.0541 0.3962 0.140 Uiso calc 0.894(9) B 1
C C41 0.2019(5) 0.0379(5) 0.3702(5) 0.094(3) Uani d 0.894(9) B 1
H H41A 0.1837 0.0765 0.3330 0.141 Uiso calc 0.894(9) B 1
H H41B 0.1635 -0.0042 0.3589 0.141 Uiso calc 0.894(9) B 1
H H41C 0.2055 0.0601 0.4158 0.141 Uiso calc 0.894(9) B 1
C C42 0.2797(6) -0.0275(5) 0.3032(4) 0.113(3) Uani d 0.894(9) B 1
H H42A 0.2611 0.0107 0.2656 0.170 Uiso calc 0.894(9) B 1
H H42B 0.3328 -0.0461 0.3062 0.170 Uiso calc 0.894(9) B 1
H H42C 0.2415 -0.0698 0.2923 0.170 Uiso calc 0.894(9) B 1
C C40' 0.3565(12) 0.033(2) 0.352(2) 0.095(4) Uani d 0.106(9) B 2
H H40D 0.3382 0.0712 0.3150 0.143 Uiso calc 0.106(9) B 2
H H40E 0.3996 0.0534 0.3931 0.143 Uiso calc 0.106(9) B 2
H H40F 0.3765 -0.0116 0.3339 0.143 Uiso calc 0.106(9) B 2
C C41' 0.254(3) 0.0775(14) 0.4042(13) 0.090(5) Uani d 0.106(9) B 2
H H41D 0.2353 0.1163 0.3672 0.135 Uiso calc 0.106(9) B 2
H H41E 0.2092 0.0618 0.4189 0.135 Uiso calc 0.106(9) B 2
H H41F 0.2973 0.0982 0.4450 0.135 Uiso calc 0.106(9) B 2
C C42' 0.217(2) -0.0251(14) 0.3105(13) 0.103(5) Uani d 0.106(9) B 2
H H42D 0.1986 0.0134 0.2732 0.154 Uiso calc 0.106(9) B 2
H H42E 0.2377 -0.0691 0.2923 0.154 Uiso calc 0.106(9) B 2
H H42F 0.1726 -0.0408 0.3252 0.154 Uiso calc 0.106(9) B 2
C C43 0.0049(4) 0.2034(4) 0.5921(5) 0.059(2) Uani d 1 . .
C C44 -0.0138(4) 0.2080(5) 0.6522(5) 0.077(3) Uani d 1 . .
H H44 0.0267 0.2193 0.6965 0.093 Uiso calc 1 . .
C C45 -0.0948(5) 0.1956(5) 0.6477(6) 0.094(3) Uani d 1 . .
H H45 -0.1087 0.1970 0.6891 0.113 Uiso calc 1 . .
C C46 -0.1506(5) 0.1820(4) 0.5847(6) 0.078(3) Uani d 1 . .
H H46 -0.2045 0.1746 0.5820 0.094 Uiso calc 1 . .
C C47 -0.1336(4) 0.1781(3) 0.5224(5) 0.063(2) Uani d 1 . .
H H47 -0.1749 0.1682 0.4782 0.075 Uiso calc 1 . .
C C48 -0.0542(4) 0.1890(3) 0.5265(4) 0.0477(18) Uani d 1 . .
C C49 -0.0750(5) 0.1693(4) 0.4000(5) 0.065(2) Uani d 1 . .
C C50 -0.0348(5) 0.1766(4) 0.3439(5) 0.070(2) Uani d 1 . .
C C51 0.0565(5) 0.1964(6) 0.3764(5) 0.112(4) Uani d 1 . .
H H51A 0.0847 0.1566 0.4099 0.168 Uiso calc 1 . .
H H51B 0.0789 0.1999 0.3385 0.168 Uiso calc 1 . .
H H51C 0.0632 0.2450 0.4014 0.168 Uiso calc 1 . .
C C52 -0.0396(6) 0.1008(5) 0.3067(5) 0.114(4) Uani d 1 . .
H H52A -0.0123 0.0620 0.3417 0.171 Uiso calc 1 . .
H H52B -0.0961 0.0866 0.2832 0.171 Uiso calc 1 . .
H H52C -0.0135 0.1049 0.2714 0.171 Uiso calc 1 . .
C C53 -0.0760(6) 0.2391(5) 0.2927(5) 0.104(3) Uani d 1 . .
H H53A -0.0716 0.2868 0.3187 0.155 Uiso calc 1 . .
H H53B -0.0503 0.2446 0.2571 0.155 Uiso calc 1 . .
H H53C -0.1329 0.2263 0.2690 0.155 Uiso calc 1 . .
C C54 0.2511(4) 0.5210(4) 0.6223(5) 0.0521(19) Uani d 1 . .
C C55 0.2753(4) 0.5551(4) 0.6882(5) 0.071(2) Uani d 1 . .
H H55 0.2998 0.5253 0.7294 0.085 Uiso calc 1 . .
C C56 0.2645(4) 0.6327(4) 0.6953(5) 0.073(2) Uani d 1 . .
H H56 0.2813 0.6561 0.7407 0.088 Uiso calc 1 . .
C C57 0.2291(4) 0.6736(4) 0.6352(6) 0.073(3) Uani d 1 . .
H H57 0.2223 0.7265 0.6397 0.088 Uiso calc 1 . .
C C58 0.2028(4) 0.6427(4) 0.5688(5) 0.064(2) Uani d 1 . .
H H58 0.1772 0.6733 0.5284 0.077 Uiso calc 1 . .
C C59 0.2144(4) 0.5641(4) 0.5614(5) 0.059(2) Uani d 1 . .
C C60 0.1412(4) 0.5483(4) 0.4319(5) 0.070(2) Uani d 1 . .
C C61 0.1164(4) 0.4912(4) 0.3733(5) 0.085(2) Uani d 1 . .
C C62 0.0623(6) 0.4316(5) 0.3889(6) 0.110(3) Uani d 0.807(9) C 1
H H62A 0.0460 0.3942 0.3505 0.166 Uiso calc 0.807(9) C 1
H H62B 0.0918 0.4063 0.4338 0.166 Uiso calc 0.807(9) C 1
H H62C 0.0144 0.4563 0.3923 0.166 Uiso calc 0.807(9) C 1
C C63 0.0711(7) 0.5290(5) 0.3027(4) 0.107(3) Uani d 0.807(9) C 1
H H63A 0.0554 0.4907 0.2651 0.160 Uiso calc 0.807(9) C 1
H H63B 0.0228 0.5538 0.3053 0.160 Uiso calc 0.807(9) C 1
H H63C 0.1057 0.5669 0.2923 0.160 Uiso calc 0.807(9) C 1
C C64 0.1900(5) 0.4507(5) 0.3677(5) 0.092(3) Uani d 0.807(9) C 1
H H64A 0.1727 0.4136 0.3292 0.138 Uiso calc 0.807(9) C 1
H H64B 0.2258 0.4878 0.3580 0.138 Uiso calc 0.807(9) C 1
H H64C 0.2187 0.4247 0.4125 0.138 Uiso calc 0.807(9) C 1
C C62' 0.0261(6) 0.4756(18) 0.3494(15) 0.104(4) Uani d 0.193(9) C 2
H H62D 0.0111 0.4382 0.3111 0.155 Uiso calc 0.193(9) C 2
H H62E 0.0129 0.4560 0.3895 0.155 Uiso calc 0.193(9) C 2
H H62F -0.0036 0.5228 0.3324 0.155 Uiso calc 0.193(9) C 2
C C63' 0.134(2) 0.5210(12) 0.3090(9) 0.101(4) Uani d 0.193(9) C 2
H H63D 0.1177 0.4831 0.2710 0.151 Uiso calc 0.193(9) C 2
H H63E 0.1043 0.5680 0.2923 0.151 Uiso calc 0.193(9) C 2
H H63F 0.1919 0.5308 0.3225 0.151 Uiso calc 0.193(9) C 2
C C64' 0.1605(18) 0.4161(8) 0.3960(10) 0.099(5) Uani d 0.193(9) C 2
H H64D 0.1429 0.3802 0.3563 0.149 Uiso calc 0.193(9) C 2
H H64E 0.2186 0.4245 0.4098 0.149 Uiso calc 0.193(9) C 2
H H64F 0.1485 0.3954 0.4363 0.149 Uiso calc 0.193(9) C 2

loop_
_atom_site_aniso_label
_atom_site_aniso_U_11
_atom_site_aniso_U_22
_atom_site_aniso_U_33
_atom_site_aniso_U_12
_atom_site_aniso_U_13
_atom_site_aniso_U_23
Fe1 0.0358(6) 0.0378(5) 0.0886(8) 0.0041(4) 0.0304(6) 0.0061(6)
Cl1 0.0761(15) 0.0817(14) 0.0813(15) -0.0009(11) 0.0281(12) 0.0111(13)
O1 0.083(4) 0.071(4) 0.176(7) 0.002(3) 0.077(5) 0.028(4)
O2 0.070(3) 0.048(3) 0.136(5) 0.005(3) 0.072(4) -0.006(3)
O3 0.047(3) 0.047(3) 0.127(5) -0.008(2) 0.017(3) 0.005(3)
O4 0.062(4) 0.060(3) 0.132(5) 0.012(3) 0.042(4) 0.021(3)
N1 0.036(3) 0.032(3) 0.086(5) 0.004(2) 0.034(3) 0.004(3)
N2 0.033(3) 0.032(3) 0.084(5) 0.002(2) 0.023(3) -0.002(3)
N3 0.031(3) 0.028(3) 0.081(4) 0.003(2) 0.023(3) 0.009(3)
N4 0.034(3) 0.034(3) 0.079(4) 0.003(2) 0.031(3) 0.006(3)
N5 0.060(5) 0.076(5) 0.131(7) -0.007(4) 0.067(5) 0.007(5)
N6 0.062(4) 0.035(3) 0.104(6) 0.010(3) 0.028(4) -0.005(4)
N7 0.036(4) 0.061(4) 0.088(5) -0.013(3) 0.018(4) 0.005(4)
N8 0.069(5) 0.048(4) 0.090(6) 0.027(3) 0.027(4) 0.021(4)
C1 0.037(4) 0.030(3) 0.085(6) 0.009(3) 0.035(4) 0.007(3)
C2 0.044(4) 0.033(4) 0.126(7) 0.007(3) 0.045(5) 0.005(4)
C3 0.046(4) 0.039(4) 0.125(7) -0.007(3) 0.050(5) -0.004(4)
C4 0.041(4) 0.033(4) 0.115(7) 0.003(3) 0.041(4) 0.000(4)
C5 0.041(4) 0.034(3) 0.096(6) 0.005(3) 0.035(4) -0.002(4)
C6 0.035(4) 0.038(4) 0.080(6) 0.006(3) 0.026(4) -0.005(4)
C7 0.036(4) 0.035(4) 0.111(7) 0.004(3) 0.028(4) -0.009(4)
C8 0.043(4) 0.030(4) 0.098(6) 0.001(3) 0.021(4) -0.009(4)
C9 0.027(3) 0.033(3) 0.074(5) -0.002(3) 0.016(3) -0.003(3)
C10 0.033(4) 0.037(4) 0.077(5) 0.008(3) 0.015(4) -0.002(4)
C11 0.034(4) 0.033(3) 0.076(5) -0.003(3) 0.023(4) 0.006(3)
C12 0.040(4) 0.038(4) 0.098(6) 0.002(3) 0.030(4) 0.008(4)
C13 0.030(4) 0.041(4) 0.101(6) -0.004(3) 0.029(4) 0.015(4)
C14 0.035(4) 0.043(4) 0.079(6) -0.002(3) 0.025(4) 0.009(4)
C15 0.030(4) 0.046(4) 0.071(5) 0.001(3) 0.023(4) 0.010(3)
C16 0.030(4) 0.040(4) 0.085(6) 0.015(3) 0.026(4) 0.017(4)
C17 0.041(4) 0.048(4) 0.119(7) 0.008(3) 0.044(5) 0.008(4)
C18 0.051(5) 0.042(4) 0.117(7) 0.011(3) 0.053(5) 0.012(4)
C19 0.032(4) 0.040(4) 0.092(6) 0.008(3) 0.032(4) 0.013(4)
C20 0.044(4) 0.035(4) 0.085(6) 0.006(3) 0.030(4) 0.010(4)
C21 0.044(5) 0.033(4) 0.117(8) 0.009(3) 0.034(5) -0.015(4)
C22 0.051(5) 0.053(4) 0.125(8) 0.007(4) 0.034(6) -0.015(5)
C23 0.052(5) 0.062(5) 0.151(10) -0.013(4) 0.054(6) -0.032(6)
C24 0.044(5) 0.053(5) 0.169(11) 0.001(4) 0.050(7) -0.022(6)
C25 0.043(5) 0.062(5) 0.147(9) -0.004(4) 0.057(6) -0.006(5)
C26 0.047(5) 0.044(4) 0.131(9) 0.004(4) 0.049(6) -0.010(5)
C27 0.088(8) 0.064(5) 0.164(11) 0.018(5) 0.085(8) 0.022(6)
C28 0.082(7) 0.102(6) 0.145(9) 0.012(5) 0.051(7) 0.027(5)
C29 0.112(8) 0.086(7) 0.140(8) -0.003(6) 0.060(6) 0.006(6)
C30 0.097(7) 0.140(8) 0.159(9) 0.028(6) 0.068(6) 0.048(7)
C31 0.107(8) 0.113(6) 0.171(10) -0.022(6) 0.029(7) 0.033(6)
C29' 0.111(9) 0.109(7) 0.151(10) 0.013(8) 0.063(8) 0.032(7)
C30' 0.092(9) 0.129(10) 0.164(10) 0.009(8) 0.058(7) 0.045(8)
C31' 0.103(9) 0.103(8) 0.151(10) -0.015(8) 0.048(8) 0.019(7)
C32 0.032(4) 0.043(4) 0.083(6) -0.004(3) 0.016(4) -0.004(4)
C33 0.048(5) 0.051(4) 0.092(7) 0.003(3) 0.014(4) 0.008(4)
C34 0.063(5) 0.044(4) 0.110(8) 0.008(4) 0.023(5) 0.011(5)
C35 0.050(5) 0.031(4) 0.129(8) 0.005(3) 0.027(5) 0.003(5)
C36 0.029(4) 0.036(4) 0.123(8) 0.003(3) 0.018(4) -0.012(4)
C37 0.029(4) 0.041(4) 0.103(7) 0.004(3) 0.018(4) -0.003(5)
C38 0.040(4) 0.060(5) 0.098(7) -0.001(4) 0.038(5) -0.012(5)
C39 0.078(5) 0.080(5) 0.105(6) 0.024(4) 0.048(5) 0.005(5)
C40 0.088(6) 0.092(6) 0.113(7) 0.012(4) 0.051(5) 0.028(5)
C41 0.072(5) 0.097(6) 0.112(7) 0.034(5) 0.031(5) 0.010(5)
C42 0.111(7) 0.125(7) 0.102(6) 0.051(6) 0.034(5) -0.002(5)
C40' 0.092(8) 0.107(9) 0.104(9) 0.028(7) 0.056(7) 0.016(8)
C41' 0.080(8) 0.089(8) 0.111(9) 0.032(7) 0.047(7) 0.011(7)
C42' 0.088(8) 0.112(9) 0.106(9) 0.034(8) 0.032(8) 0.003(7)
C43 0.051(5) 0.039(4) 0.098(7) 0.016(3) 0.040(5) 0.023(4)
C44 0.042(5) 0.099(7) 0.092(7) -0.007(4) 0.025(5) 0.020(5)
C45 0.054(6) 0.133(8) 0.111(9) 0.003(6) 0.049(6) 0.032(7)
C46 0.041(5) 0.073(6) 0.126(9) -0.006(4) 0.035(6) 0.024(6)
C47 0.039(4) 0.043(4) 0.109(7) 0.002(3) 0.029(5) 0.014(4)
C48 0.036(4) 0.039(4) 0.073(6) 0.000(3) 0.024(4) 0.010(4)
C49 0.051(5) 0.036(4) 0.108(8) -0.003(4) 0.029(5) 0.003(4)
C50 0.057(5) 0.052(5) 0.097(7) -0.008(4) 0.021(5) -0.013(5)
C51 0.075(7) 0.148(10) 0.135(9) -0.003(6) 0.064(7) -0.003(7)
C52 0.137(9) 0.073(6) 0.152(10) 0.000(6) 0.077(8) -0.022(6)
C53 0.108(8) 0.081(6) 0.131(9) 0.012(6) 0.052(7) 0.018(6)
C54 0.039(4) 0.036(4) 0.092(6) 0.008(3) 0.036(4) 0.007(4)
C55 0.056(5) 0.051(5) 0.109(8) 0.015(4) 0.033(5) 0.005(5)
C56 0.063(5) 0.045(4) 0.115(7) 0.021(4) 0.035(5) 0.012(5)
C57 0.050(5) 0.044(4) 0.135(9) 0.004(4) 0.043(6) -0.010(5)
C58 0.050(5) 0.034(4) 0.117(8) 0.011(3) 0.041(5) 0.013(4)
C59 0.045(4) 0.039(4) 0.102(7) 0.002(3) 0.037(5) 0.007(5)
C60 0.054(5) 0.052(5) 0.122(8) 0.001(4) 0.053(6) 0.005(5)
C61 0.066(5) 0.080(5) 0.115(6) 0.015(4) 0.040(5) 0.011(5)
C62 0.087(6) 0.092(7) 0.149(8) -0.017(5) 0.037(6) -0.004(6)
C63 0.099(7) 0.089(6) 0.122(7) 0.034(5) 0.024(6) 0.006(5)
C64 0.105(6) 0.095(7) 0.093(7) 0.044(5) 0.057(5) 0.016(5)
C62' 0.078(6) 0.089(9) 0.138(10) 0.004(7) 0.029(7) 0.003(8)
C63' 0.102(9) 0.098(9) 0.109(8) 0.028(8) 0.045(7) 0.013(7)
C64' 0.097(8) 0.087(8) 0.119(9) 0.026(7) 0.046(9) 0.009(7)

loop_
_atom_type_symbol
_atom_type_description
_atom_type_scat_dispersion_real
_atom_type_scat_dispersion_imag
_atom_type_scat_source
C C 0.0033 0.0016 'International Tables Vol C Tables 4.2.6.8 and 6.1.1.4'
H H 0.0000 0.0000 'International Tables Vol C Tables 4.2.6.8 and 6.1.1.4'
N N 0.0061 0.0033 'International Tables Vol C Tables 4.2.6.8 and 6.1.1.4'
O O 0.0106 0.0060 'International Tables Vol C Tables 4.2.6.8 and 6.1.1.4'
Cl Cl 0.1484 0.1585 'International Tables Vol C Tables 4.2.6.8 and 6.1.1.4'
Fe Fe 0.3463 0.8444 'International Tables Vol C Tables 4.2.6.8 and 6.1.1.4'

loop_
_geom_angle_atom_site_label_1
_geom_angle_atom_site_label_2
_geom_angle_atom_site_label_3
_geom_angle
N2 Fe1 N1 87.0(2)
N2 Fe1 N3 87.23(19)
N1 Fe1 N3 155.4(2)
N2 Fe1 N4 153.4(2)
N1 Fe1 N4 87.7(2)
N3 Fe1 N4 86.90(19)
N2 Fe1 Cl1 102.12(17)
N1 Fe1 Cl1 101.06(17)
N3 Fe1 Cl1 103.51(17)
N4 Fe1 Cl1 104.53(17)
C4 N1 C1 105.8(5)
C4 N1 Fe1 125.7(4)
C1 N1 Fe1 126.2(4)
C9 N2 C6 104.3(5)
C9 N2 Fe1 127.2(4)
C6 N2 Fe1 126.4(4)
C11 N3 C14 105.7(5)
C11 N3 Fe1 126.8(4)
C14 N3 Fe1 125.9(4)
C19 N4 C16 106.3(5)
C19 N4 Fe1 126.3(4)
C16 N4 Fe1 125.8(4)
C27 N5 C26 130.7(8)
C27 N5 H5N 114.7
C26 N5 H5N 114.7
C38 N6 C37 132.6(6)
C38 N6 H6N 113.7
C37 N6 H6N 113.7
C49 N7 C48 130.7(6)
C49 N7 H7N 114.6
C48 N7 H7N 114.6
C60 N8 C59 132.2(7)
C60 N8 H8N 113.9
C59 N8 H8N 113.9
N1 C1 C20 125.8(5)
N1 C1 C2 110.3(5)
C20 C1 C2 123.9(5)
C3 C2 C1 107.9(6)
C3 C2 H2 126.1
C1 C2 H2 126.1
C2 C3 C4 106.2(6)
C2 C3 H3 126.9
C4 C3 H3 126.9
N1 C4 C5 126.6(6)
N1 C4 C3 109.8(5)
C5 C4 C3 123.5(6)
C4 C5 C6 122.9(6)
C4 C5 C21 118.8(6)
C6 C5 C21 118.1(5)
N2 C6 C5 125.4(5)
N2 C6 C7 110.4(5)
C5 C6 C7 124.2(6)
C8 C7 C6 106.9(6)
C8 C7 H7 126.6
C6 C7 H7 126.6
C7 C8 C9 107.3(6)
C7 C8 H8 126.3
C9 C8 H8 126.3
C10 C9 N2 125.2(5)
C10 C9 C8 123.8(6)
N2 C9 C8 111.0(5)
C9 C10 C11 124.6(6)
C9 C10 C32 117.7(5)
C11 C10 C32 117.7(5)
N3 C11 C10 125.1(5)
N3 C11 C12 110.3(5)
C10 C11 C12 124.6(6)
C13 C12 C11 107.0(6)
C13 C12 H12 126.5
C11 C12 H12 126.5
C12 C13 C14 108.7(6)
C12 C13 H13 125.6
C14 C13 H13 125.6
C15 C14 N3 125.5(6)
C15 C14 C13 126.2(6)
N3 C14 C13 108.2(5)
C14 C15 C16 124.6(6)
C14 C15 C43 118.3(6)
C16 C15 C43 117.0(5)
C15 C16 N4 126.0(5)
C15 C16 C17 125.8(6)
N4 C16 C17 108.2(5)
C18 C17 C16 108.6(6)
C18 C17 H17 125.7
C16 C17 H17 125.7
C17 C18 C19 106.9(6)
C17 C18 H18 126.5
C19 C18 H18 126.5
N4 C19 C20 126.5(5)
N4 C19 C18 109.9(5)
C20 C19 C18 123.6(6)
C1 C20 C19 123.4(6)
C1 C20 C54 118.6(5)
C19 C20 C54 118.0(6)
C22 C21 C26 120.6(8)
C22 C21 C5 119.1(8)
C26 C21 C5 120.4(8)
C21 C22 C23 120.5(9)
C21 C22 H22 119.7
C23 C22 H22 119.7
C24 C23 C22 116.9(10)
C24 C23 H23 121.6
C22 C23 H23 121.6
C25 C24 C23 124.0(8)
C25 C24 H24 118.0
C23 C24 H24 118.0
C24 C25 C26 118.9(9)
C24 C25 H25 120.6
C26 C25 H25 120.6
N5 C26 C21 117.7(7)
N5 C26 C25 123.1(9)
C21 C26 C25 119.2(9)
O1 C27 N5 122.2(10)
O1 C27 C28 121.7(8)
N5 C27 C28 116.1(7)
C27 C28 C31 111.0(6)
C27 C28 C29' 111.3(7)
C27 C28 C30' 110.4(7)
C29' C28 C30' 109.8(7)
C27 C28 C29 109.6(6)
C31 C28 C29 110.1(6)
C27 C28 C30 108.3(6)
C31 C28 C30 110.4(6)
C29 C28 C30 107.4(6)
C27 C28 C31' 108.9(7)
C29' C28 C31' 108.7(7)
C30' C28 C31' 107.6(7)
C28 C29 H29A 109.5
C28 C29 H29B 109.5
H29A C29 H29B 109.5
C28 C29 H29C 109.5
H29A C29 H29C 109.5
H29B C29 H29C 109.5
C28 C30 H30A 109.5
C28 C30 H30B 109.5
H30A C30 H30B 109.5
C28 C30 H30C 109.5
H30A C30 H30C 109.5
H30B C30 H30C 109.5
C28 C31 H31A 109.5
C28 C31 H31B 109.5
H31A C31 H31B 109.5
C28 C31 H31C 109.5
H31A C31 H31C 109.5
H31B C31 H31C 109.5
C28 C29' H29D 109.5
C28 C29' H29E 109.5
H29D C29' H29E 109.5
C28 C29' H29F 109.5
H29D C29' H29F 109.5
H29E C29' H29F 109.5
C28 C30' H30D 109.5
C28 C30' H30E 109.5
H30D C30' H30E 109.5
C28 C30' H30F 109.5
H30D C30' H30F 109.5
H30E C30' H30F 109.5
C28 C31' H31D 109.5
C28 C31' H31E 109.5
H31D C31' H31E 109.5
C28 C31' H31F 109.5
H31D C31' H31F 109.5
H31E C31' H31F 109.5
C33 C32 C37 120.9(7)
C33 C32 C10 120.3(7)
C37 C32 C10 118.8(7)
C32 C33 C34 120.5(8)
C32 C33 H33 119.8
C34 C33 H33 119.8
C35 C34 C33 119.9(8)
C35 C34 H34 120.1
C33 C34 H34 120.1
C34 C35 C36 121.4(7)
C34 C35 H35 119.3
C36 C35 H35 119.3
C35 C36 C37 118.9(8)
C35 C36 H36 120.6
C37 C36 H36 120.6
C32 C37 N6 119.7(6)
C32 C37 C36 118.4(8)
N6 C37 C36 121.9(8)
O2 C38 N6 121.9(8)
O2 C38 C39 122.1(7)
N6 C38 C39 116.0(6)
C38 C39 C40 108.2(5)
C38 C39 C41' 109.2(6)
C38 C39 C42' 109.2(7)
C41' C39 C42' 109.9(6)
C38 C39 C41 109.9(5)
C40 C39 C41 110.3(5)
C38 C39 C40' 109.1(6)
C41' C39 C40' 109.7(6)
C42' C39 C40' 109.7(6)
C38 C39 C42 108.8(5)
C40 C39 C42 110.0(5)
C41 C39 C42 109.6(5)
C39 C40 H40A 109.5
C39 C40 H40B 109.5
H40A C40 H40B 109.5
C39 C40 H40C 109.5
H40A C40 H40C 109.5
H40B C40 H40C 109.5
C39 C41 H41A 109.5
C39 C41 H41B 109.5
H41A C41 H41B 109.5
C39 C41 H41C 109.5
H41A C41 H41C 109.5
H41B C41 H41C 109.5
C39 C42 H42A 109.5
C39 C42 H42B 109.5
H42A C42 H42B 109.5
C39 C42 H42C 109.5
H42A C42 H42C 109.5
H42B C42 H42C 109.5
C39 C40' H40D 109.5
C39 C40' H40E 109.5
H40D C40' H40E 109.5
C39 C40' H40F 109.5
H40D C40' H40F 109.5
H40E C40' H40F 109.5
C39 C41' H41D 109.5
C39 C41' H41E 109.5
H41D C41' H41E 109.5
C39 C41' H41F 109.5
H41D C41' H41F 109.5
H41E C41' H41F 109.5
C39 C42' H42D 109.5
C39 C42' H42E 109.5
H42D C42' H42E 109.5
C39 C42' H42F 109.5
H42D C42' H42F 109.5
H42E C42' H42F 109.5
C44 C43 C48 121.0(7)
C44 C43 C15 118.7(8)
C48 C43 C15 120.3(7)
C43 C44 C45 119.2(8)
C43 C44 H44 120.4
C45 C44 H44 120.4
C46 C45 C44 119.0(9)
C46 C45 H45 120.5
C44 C45 H45 120.5
C45 C46 C47 123.0(8)
C45 C46 H46 118.5
C47 C46 H46 118.5
C46 C47 C48 118.3(8)
C46 C47 H47 120.8
C48 C47 H47 120.8
N7 C48 C43 118.6(6)
N7 C48 C47 121.9(7)
C43 C48 C47 119.4(7)
O3 C49 N7 123.2(8)
O3 C49 C50 118.0(8)
N7 C49 C50 118.8(7)
C53 C50 C52 112.1(8)
C53 C50 C49 108.9(7)
C52 C50 C49 109.1(7)
C53 C50 C51 107.8(7)
C52 C50 C51 105.9(7)
C49 C50 C51 113.0(7)
C50 C51 H51A 109.5
C50 C51 H51B 109.5
H51A C51 H51B 109.5
C50 C51 H51C 109.5
H51A C51 H51C 109.5
H51B C51 H51C 109.5
C50 C52 H52A 109.5
C50 C52 H52B 109.5
H52A C52 H52B 109.5
C50 C52 H52C 109.5
H52A C52 H52C 109.5
H52B C52 H52C 109.5
C50 C53 H53A 109.5
C50 C53 H53B 109.5
H53A C53 H53B 109.5
C50 C53 H53C 109.5
H53A C53 H53C 109.5
H53B C53 H53C 109.5
C55 C54 C59 119.9(7)
C55 C54 C20 119.8(7)
C59 C54 C20 120.3(7)
C54 C55 C56 121.3(8)
C54 C55 H55 119.4
C56 C55 H55 119.4
C57 C56 C55 117.8(9)
C57 C56 H56 121.1
C55 C56 H56 121.1
C56 C57 C58 123.5(7)
C56 C57 H57 118.2
C58 C57 H57 118.2
C57 C58 C59 118.8(8)
C57 C58 H58 120.6
C59 C58 H58 120.6
C54 C59 N8 118.4(6)
C54 C59 C58 118.7(8)
N8 C59 C58 122.9(8)
O4 C60 N8 121.9(8)
O4 C60 C61 119.0(7)
N8 C60 C61 119.2(6)
C60 C61 C63 110.7(6)
C60 C61 C64' 111.8(7)
C60 C61 C64 110.5(6)
C63 C61 C64 108.9(6)
C60 C61 C62' 110.7(7)
C64' C61 C62' 108.1(7)
C60 C61 C62 109.4(6)
C63 C61 C62 109.2(6)
C64 C61 C62 108.0(6)
C60 C61 C63' 110.2(7)
C64' C61 C63' 108.4(7)
C62' C61 C63' 107.5(7)
C61 C62 H62A 109.5
C61 C62 H62B 109.5
H62A C62 H62B 109.5
C61 C62 H62C 109.5
H62A C62 H62C 109.5
H62B C62 H62C 109.5
C61 C63 H63A 109.5
C61 C63 H63B 109.5
H63A C63 H63B 109.5
C61 C63 H63C 109.5
H63A C63 H63C 109.5
H63B C63 H63C 109.5
C61 C64 H64A 109.5
C61 C64 H64B 109.5
H64A C64 H64B 109.5
C61 C64 H64C 109.5
H64A C64 H64C 109.5
H64B C64 H64C 109.5
C61 C62' H62D 109.5
C61 C62' H62E 109.5
H62D C62' H62E 109.5
C61 C62' H62F 109.5
H62D C62' H62F 109.5
H62E C62' H62F 109.5
C61 C63' H63D 109.5
C61 C63' H63E 109.5
H63D C63' H63E 109.5
C61 C63' H63F 109.5
H63D C63' H63F 109.5
H63E C63' H63F 109.5
C61 C64' H64D 109.5
C61 C64' H64E 109.5
H64D C64' H64E 109.5
C61 C64' H64F 109.5
H64D C64' H64F 109.5
H64E C64' H64F 109.5

loop_
_geom_bond_atom_site_label_1
_geom_bond_atom_site_label_2
_geom_bond_distance
Fe1 N2 2.043(5)
Fe1 N1 2.060(5)
Fe1 N3 2.060(5)
Fe1 N4 2.063(5)
Fe1 Cl1 2.221(2)
O1 C27 1.231(9)
O2 C38 1.221(7)
O3 C49 1.237(8)
O4 C60 1.267(8)
N1 C4 1.370(7)
N1 C1 1.382(7)
N2 C9 1.391(7)
N2 C6 1.392(7)
N3 C11 1.377(7)
N3 C14 1.407(7)
N4 C19 1.372(7)
N4 C16 1.398(7)
N5 C27 1.358(10)
N5 C26 1.389(11)
N5 H5N 0.8800
N6 C38 1.366(9)
N6 C37 1.399(9)
N6 H6N 0.8800
N7 C49 1.339(9)
N7 C48 1.377(9)
N7 H7N 0.8800
N8 C60 1.317(9)
N8 C59 1.404(9)
N8 H8N 0.8800
C1 C20 1.397(8)
C1 C2 1.425(8)
C2 C3 1.348(8)
C2 H2 0.9500
C3 C4 1.462(8)
C3 H3 0.9500
C4 C5 1.394(8)
C5 C6 1.410(8)
C5 C21 1.518(9)
C6 C7 1.442(8)
C7 C8 1.354(8)
C7 H7 0.9500
C8 C9 1.425(8)
C8 H8 0.9500
C9 C10 1.380(8)
C10 C11 1.410(8)
C10 C32 1.518(9)
C11 C12 1.428(8)
C12 C13 1.341(8)
C12 H12 0.9500
C13 C14 1.431(8)
C13 H13 0.9500
C14 C15 1.375(8)
C15 C16 1.384(8)
C15 C43 1.521(9)
C16 C17 1.447(8)
C17 C18 1.334(9)
C17 H17 0.9500
C18 C19 1.448(8)
C18 H18 0.9500
C19 C20 1.413(8)
C20 C54 1.494(8)
C21 C22 1.374(11)
C21 C26 1.400(11)
C22 C23 1.422(10)
C22 H22 0.9500
C23 C24 1.376(12)
C23 H23 0.9500
C24 C25 1.360(12)
C24 H24 0.9500
C25 C26 1.403(9)
C25 H25 0.9500
C27 C28 1.498(13)
C28 C31 1.524(7)
C28 C29' 1.529(8)
C28 C30' 1.537(8)
C28 C29 1.537(7)
C28 C30 1.543(7)
C28 C31' 1.544(8)
C29 H29A 0.9800
C29 H29B 0.9800
C29 H29C 0.9800
C30 H30A 0.9800
C30 H30B 0.9800
C30 H30C 0.9800
C31 H31A 0.9800
C31 H31B 0.9800
C31 H31C 0.9800
C29' H29D 0.9800
C29' H29E 0.9800
C29' H29F 0.9800
C30' H30D 0.9800
C30' H30E 0.9800
C30' H30F 0.9800
C31' H31D 0.9800
C31' H31E 0.9800
C31' H31F 0.9800
C32 C33 1.361(10)
C32 C37 1.387(10)
C33 C34 1.393(9)
C33 H33 0.9500
C34 C35 1.355(11)
C34 H34 0.9500
C35 C36 1.382(11)
C35 H35 0.9500
C36 C37 1.431(9)
C36 H36 0.9500
C38 C39 1.522(11)
C39 C40 1.544(6)
C39 C41' 1.545(7)
C39 C42' 1.545(7)
C39 C41 1.545(6)
C39 C40' 1.545(7)
C39 C42 1.546(6)
C40 H40A 0.9800
C40 H40B 0.9800
C40 H40C 0.9800
C41 H41A 0.9800
C41 H41B 0.9800
C41 H41C 0.9800
C42 H42A 0.9800
C42 H42B 0.9800
C42 H42C 0.9800
C40' H40D 0.9800
C40' H40E 0.9800
C40' H40F 0.9800
C41' H41D 0.9800
C41' H41E 0.9800
C41' H41F 0.9800
C42' H42D 0.9800
C42' H42E 0.9800
C42' H42F 0.9800
C43 C44 1.366(10)
C43 C48 1.391(10)
C44 C45 1.427(10)
C44 H44 0.9500
C45 C46 1.329(11)
C45 H45 0.9500
C46 C47 1.391(11)
C46 H46 0.9500
C47 C48 1.395(9)
C47 H47 0.9500
C49 C50 1.539(11)
C50 C53 1.512(10)
C50 C52 1.521(10)
C50 C51 1.561(10)
C51 H51A 0.9800
C51 H51B 0.9800
C51 H51C 0.9800
C52 H52A 0.9800
C52 H52B 0.9800
C52 H52C 0.9800
C53 H53A 0.9800
C53 H53B 0.9800
C53 H53C 0.9800
C54 C55 1.381(10)
C54 C59 1.397(10)
C55 C56 1.397(9)
C55 H55 0.9500
C56 C57 1.359(11)
C56 H56 0.9500
C57 C58 1.366(11)
C57 H57 0.9500
C58 C59 1.419(9)
C58 H58 0.9500
C60 C61 1.497(11)
C61 C63 1.520(7)
C61 C64' 1.525(7)
C61 C64 1.528(7)
C61 C62' 1.529(7)
C61 C62 1.529(7)
C61 C63' 1.530(7)
C62 H62A 0.9800
C62 H62B 0.9800
C62 H62C 0.9800
C63 H63A 0.9800
C63 H63B 0.9800
C63 H63C 0.9800
C64 H64A 0.9800
C64 H64B 0.9800
C64 H64C 0.9800
C62' H62D 0.9800
C62' H62E 0.9800
C62' H62F 0.9800
C63' H63D 0.9800
C63' H63E 0.9800
C63' H63F 0.9800
C64' H64D 0.9800
C64' H64E 0.9800
C64' H64F 0.9800

loop_
_geom_hbond_atom_site_label_D
_geom_hbond_atom_site_label_H
_geom_hbond_atom_site_label_A
_geom_hbond_site_symmetry_A
_geom_hbond_distance_DH
_geom_hbond_distance_HA
_geom_hbond_distance_DA
_geom_hbond_angle_DHA
C2 H2 O1 3_666 0.95 2.43 3.310(8) 154
C7 H7 O2 3_656 0.95 2.35 3.228(8) 154
C12 H12 O3 3_556 0.95 2.30 3.223(8) 163
C17 H17 O4 3_566 0.95 2.32 3.251(8) 168
C25 H25 O1 . 0.95 2.29 2.884(12) 120
C36 H36 O2 . 0.95 2.34 2.932(11) 120
C47 H47 O3 . 0.95 2.24 2.847(11) 121
C58 H58 O4 . 0.95 2.32 2.909(11) 119

loop_
_geom_torsion_atom_site_label_1
_geom_torsion_atom_site_label_2
_geom_torsion_atom_site_label_3
_geom_torsion_atom_site_label_4
_geom_torsion
C4 N1 C1 C20 -176.7(7)
Fe1 N1 C1 C20 20.1(11)
C4 N1 C1 C2 -0.2(8)
Fe1 N1 C1 C2 -163.3(5)
N1 C1 C2 C3 -0.7(9)
C20 C1 C2 C3 175.9(8)
C1 C2 C3 C4 1.2(9)
C1 N1 C4 C5 178.3(8)
Fe1 N1 C4 C5 -18.4(12)
C1 N1 C4 C3 0.9(9)
Fe1 N1 C4 C3 164.2(5)
C2 C3 C4 N1 -1.4(9)
C2 C3 C4 C5 -178.9(8)
N1 C4 C5 C6 -0.4(13)
C3 C4 C5 C6 176.7(7)
N1 C4 C5 C21 -175.8(8)
C3 C4 C5 C21 1.3(12)
C9 N2 C6 C5 179.8(7)
Fe1 N2 C6 C5 15.5(10)
C9 N2 C6 C7 1.1(8)
Fe1 N2 C6 C7 -163.2(5)
C4 C5 C6 N2 2.1(13)
C21 C5 C6 N2 177.5(7)
C4 C5 C6 C7 -179.4(8)
C21 C5 C6 C7 -4.0(12)
N2 C6 C7 C8 -1.6(9)
C5 C6 C7 C8 179.7(7)
C6 C7 C8 C9 1.4(9)
C6 N2 C9 C10 -178.7(7)
Fe1 N2 C9 C10 -14.6(10)
C6 N2 C9 C8 -0.2(8)
Fe1 N2 C9 C8 163.9(5)
C7 C8 C9 C10 177.8(7)
C7 C8 C9 N2 -0.8(9)
N2 C9 C10 C11 1.0(12)
C8 C9 C10 C11 -177.3(8)
N2 C9 C10 C32 -179.8(7)
C8 C9 C10 C32 1.9(11)
C14 N3 C11 C10 -179.3(7)
Fe1 N3 C11 C10 14.5(10)
C14 N3 C11 C12 0.8(8)
Fe1 N3 C11 C12 -165.5(5)
C9 C10 C11 N3 -1.1(12)
C32 C10 C11 N3 179.8(7)
C9 C10 C11 C12 178.9(7)
C32 C10 C11 C12 -0.3(11)
N3 C11 C12 C13 -1.4(9)
C10 C11 C12 C13 178.6(8)
C11 C12 C13 C14 1.4(9)
C11 N3 C14 C15 176.5(7)
Fe1 N3 C14 C15 -17.1(10)
C11 N3 C14 C13 0.1(8)
Fe1 N3 C14 C13 166.5(5)
C12 C13 C14 C15 -177.4(7)
C12 C13 C14 N3 -1.0(9)
N3 C14 C15 C16 0.1(12)
C13 C14 C15 C16 175.9(7)
N3 C14 C15 C43 -179.1(7)
C13 C14 C15 C43 -3.3(12)
C14 C15 C16 N4 0.8(12)
C43 C15 C16 N4 180.0(7)
C14 C15 C16 C17 -177.4(7)
C43 C15 C16 C17 1.7(11)
C19 N4 C16 C15 -178.1(7)
Fe1 N4 C16 C15 15.3(10)
C19 N4 C16 C17 0.4(8)
Fe1 N4 C16 C17 -166.2(5)
C15 C16 C17 C18 177.6(8)
N4 C16 C17 C18 -0.9(9)
C16 C17 C18 C19 1.0(9)
C16 N4 C19 C20 -179.4(7)
Fe1 N4 C19 C20 -12.9(11)
C16 N4 C19 C18 0.2(8)
Fe1 N4 C19 C18 166.7(5)
C17 C18 C19 N4 -0.8(9)
C17 C18 C19 C20 178.8(8)
N1 C1 C20 C19 -7.0(12)
C2 C1 C20 C19 176.9(7)
N1 C1 C20 C54 174.9(7)
C2 C1 C20 C54 -1.2(11)
N4 C19 C20 C1 3.1(12)
C18 C19 C20 C1 -176.4(8)
N4 C19 C20 C54 -178.7(7)
C18 C19 C20 C54 1.7(11)
C4 C5 C21 C22 100.0(9)
C6 C5 C21 C22 -75.6(9)
C4 C5 C21 C26 -79.3(9)
C6 C5 C21 C26 105.0(8)
C26 C21 C22 C23 2.1(10)
C5 C21 C22 C23 -177.2(6)
C21 C22 C23 C24 -0.7(11)
C22 C23 C24 C25 -0.6(12)
C23 C24 C25 C26 0.4(12)
C27 N5 C26 C21 167.8(7)
C27 N5 C26 C25 -11.4(13)
C22 C21 C26 N5 178.5(6)
C5 C21 C26 N5 -2.2(10)
C22 C21 C26 C25 -2.3(10)
C5 C21 C26 C25 177.0(6)
C24 C25 C26 N5 -179.8(7)
C24 C25 C26 C21 1.1(11)
C26 N5 C27 O1 7.1(13)
C26 N5 C27 C28 -174.9(7)
O1 C27 C28 C31 115.9(9)
N5 C27 C28 C31 -62.0(9)
O1 C27 C28 C29' -44.0(17)
N5 C27 C28 C29' 138.0(16)
O1 C27 C28 C30' -166.3(17)
N5 C27 C28 C30' 15.8(17)
O1 C27 C28 C29 -5.9(9)
N5 C27 C28 C29 176.2(8)
O1 C27 C28 C30 -122.7(9)
N5 C27 C28 C30 59.3(8)
O1 C27 C28 C31' 75.8(17)
N5 C27 C28 C31' -102.2(16)
C9 C10 C32 C33 100.6(8)
C11 C10 C32 C33 -80.2(9)
C9 C10 C32 C37 -80.7(8)
C11 C10 C32 C37 98.5(8)
C37 C32 C33 C34 3.5(11)
C10 C32 C33 C34 -177.8(6)
C32 C33 C34 C35 -1.1(11)
C33 C34 C35 C36 -1.0(12)
C34 C35 C36 C37 0.7(11)
C33 C32 C37 N6 174.9(6)
C10 C32 C37 N6 -3.8(9)
C33 C32 C37 C36 -3.8(10)
C10 C32 C37 C36 177.5(5)
C38 N6 C37 C32 172.5(7)
C38 N6 C37 C36 -8.9(11)
C35 C36 C37 C32 1.7(10)
C35 C36 C37 N6 -177.0(6)
C37 N6 C38 O2 -2.4(11)
C37 N6 C38 C39 178.6(6)
O2 C38 C39 C40 -111.1(7)
N6 C38 C39 C40 68.0(7)
O2 C38 C39 C41' 176(2)
N6 C38 C39 C41' -5(2)
O2 C38 C39 C42' 56(2)
N6 C38 C39 C42' -125(2)
O2 C38 C39 C41 128.4(7)
N6 C38 C39 C41 -52.5(7)
O2 C38 C39 C40' -64(2)
N6 C38 C39 C40' 115(2)
O2 C38 C39 C42 8.4(8)
N6 C38 C39 C42 -172.5(6)
C14 C15 C43 C44 99.1(9)
C16 C15 C43 C44 -80.1(9)
C14 C15 C43 C48 -81.6(8)
C16 C15 C43 C48 99.2(8)
C48 C43 C44 C45 1.9(12)
C15 C43 C44 C45 -178.7(7)
C43 C44 C45 C46 -1.9(13)
C44 C45 C46 C47 1.0(14)
C45 C46 C47 C48 -0.1(12)
C49 N7 C48 C43 172.7(7)
C49 N7 C48 C47 -9.4(11)
C44 C43 C48 N7 177.0(6)
C15 C43 C48 N7 -2.3(9)
C44 C43 C48 C47 -1.0(10)
C15 C43 C48 C47 179.7(5)
C46 C47 C48 N7 -177.9(6)
C46 C47 C48 C43 0.1(10)
C48 N7 C49 O3 0.9(12)
C48 N7 C49 C50 178.4(6)
O3 C49 C50 C53 65.4(8)
N7 C49 C50 C53 -112.3(8)
O3 C49 C50 C52 -57.3(9)
N7 C49 C50 C52 125.1(7)
O3 C49 C50 C51 -174.8(7)
N7 C49 C50 C51 7.5(10)
C1 C20 C54 C55 -86.1(9)
C19 C20 C54 C55 95.7(8)
C1 C20 C54 C59 95.4(8)
C19 C20 C54 C59 -82.8(8)
C59 C54 C55 C56 -0.5(11)
C20 C54 C55 C56 -179.0(6)
C54 C55 C56 C57 0.1(11)
C55 C56 C57 C58 0.9(12)
C56 C57 C58 C59 -1.6(11)
C55 C54 C59 N8 -178.7(6)
C20 C54 C59 N8 -0.2(9)
C55 C54 C59 C58 -0.2(10)
C20 C54 C59 C58 178.3(6)
C60 N8 C59 C54 165.6(7)
C60 N8 C59 C58 -12.9(12)
C57 C58 C59 C54 1.1(10)
C57 C58 C59 N8 179.6(6)
C59 N8 C60 O4 9.3(12)
C59 N8 C60 C61 -171.3(6)
O4 C60 C61 C63 7.3(8)
N8 C60 C61 C63 -172.2(7)
O4 C60 C61 C64' 172.8(16)
N8 C60 C61 C64' -6.6(17)
O4 C60 C61 C64 128.0(7)
N8 C60 C61 C64 -51.4(8)
O4 C60 C61 C62' -66.6(16)
N8 C60 C61 C62' 113.9(17)
O4 C60 C61 C62 -113.1(7)
N8 C60 C61 C62 67.4(8)
O4 C60 C61 C63' 52.3(16)
N8 C60 C61 C63' -127.2(17)
